data_1555270
loop_
_publ_author_name
'Cui, Peng'
'McMahon, David P.'
'Spackman, Peter R.'
'Alston, Ben M.'
'Little, Marc A.'
'Day, Graeme M.'
'Cooper, Andrew I.'

_publ_section_title
;
 Mining predicted crystal structure landscapes with high throughput
 crystallisation: old molecules, new insights
;
_journal_issue 43
_journal_name_full 'Chemical Science'
_journal_page_first 9988
_journal_paper_doi 10.1039/C9SC02832C
_journal_volume 10
_journal_year 2019
_chemical_formula_moiety '3(C9 H6 O6), 2(C12 H10 O)'
_chemical_formula_sum 'C51 H38 O20'
_chemical_formula_weight 970.81
_space_group_crystal_system triclinic
_space_group_IT_number 2
_space_group_name_Hall '-P 1'
_space_group_name_H-M_alt 'P -1'
_atom_sites_solution_hydrogens mixed
_audit_creation_date 2018-05-21
_audit_creation_method
;
Olex2 1.2
(compiled 2018.04.26 svn.r3504 for OlexSys, GUI svn.r5492)
;
_audit_update_record
;
2019-05-10 deposited with the CCDC.	2019-08-20 downloaded from the CCDC.
;
_cell_angle_alpha 113.7260(4)
_cell_angle_beta 98.4480(4)
_cell_angle_gamma 106.8020(4)
_cell_formula_units_Z 2
_cell_length_a 10.50240(6)
_cell_length_b 15.88590(7)
_cell_length_c 16.60930(7)
_cell_measurement_reflns_used 21452
_cell_measurement_temperature 200
_cell_measurement_theta_max 35.6992161017
_cell_measurement_theta_min 1.35437565248
_cell_volume 2316.46(2)
_computing_cell_refinement 'DIALS 2theta refinement, DIALS 1.9.3-gb491019a-release'
_computing_data_collection 'Diamond I19 GDA, (Diamond, RAL, Didcot, UK)'
_computing_data_reduction
;
aimless (Evans, P. R. and Murshudov, G. N., 2013)
ccp4 (Winn, M. D. et al., 2011)
DIALS 1.9.3-gb491019a-release (Winter, G. et al., 2018)
pointless (Evans, P., 2006)
XIA2 0.5.546-gdf2e0b53-dials-1.9 (Winter, G., 2010)
;
_computing_molecular_graphics 'Olex2 (Dolomanov et al., 2009)'
_computing_publication_material 'Olex2 (Dolomanov et al., 2009)'
_computing_structure_refinement 'XL (Sheldrick, 2014)'
_computing_structure_solution 'XT (Sheldrick, 2014)'
_diffrn_ambient_temperature 200
_diffrn_detector 'Photon counting pixel array'
_diffrn_detector_area_resol_mean PILATUS_2M_S_N_24_0107_Diamond
_diffrn_detector_type PILATUS_2M_S_N_24_0107_Diamond
_diffrn_measured_fraction_theta_full 0.992
_diffrn_measured_fraction_theta_max 0.988
_diffrn_measurement_device 'Fixed \c 3-circle diffractometer'
_diffrn_measurement_device_type 'Fluid Film Devices'
_diffrn_measurement_method 'shutterless scans'
_diffrn_radiation_collimation '0.3 x 1.5 Double Pinhole'
_diffrn_radiation_monochromator 'Silicon 111'
_diffrn_radiation_probe x-ray
_diffrn_radiation_source 'Diamond Light Source Beamline I19-1'
_diffrn_radiation_wavelength 0.6889
_diffrn_reflns_av_R_equivalents 0.0281
_diffrn_reflns_av_unetI/netI 0.0317
_diffrn_reflns_Laue_measured_fraction_full 0.992
_diffrn_reflns_Laue_measured_fraction_max 0.988
_diffrn_reflns_limit_h_max 14
_diffrn_reflns_limit_h_min -14
_diffrn_reflns_limit_k_max 21
_diffrn_reflns_limit_k_min -21
_diffrn_reflns_limit_l_max 22
_diffrn_reflns_limit_l_min -22
_diffrn_reflns_number 36998
_diffrn_reflns_point_group_measured_fraction_full 0.992
_diffrn_reflns_point_group_measured_fraction_max 0.988
_diffrn_reflns_theta_full 24.415
_diffrn_reflns_theta_max 28.152
_diffrn_reflns_theta_min 1.361
_diffrn_source Synchrotron
_diffrn_source_type 'Undulator, I19, DLS, RAL'
_exptl_absorpt_coefficient_mu 0.100
_exptl_absorpt_correction_T_max 1.0
_exptl_absorpt_correction_T_min 0.995896160689
_exptl_absorpt_correction_type empirical
_exptl_absorpt_process_details
;
CCP4 7.0.052: AIMLESS, version 0.6.2 : 15/01/18
Scaling & analysis of unmerged intensities, absorption correction using spherical harmonics
;
_exptl_crystal_colour colourless
_exptl_crystal_colour_primary colourless
_exptl_crystal_density_diffrn 1.392
_exptl_crystal_description block
_exptl_crystal_F_000 1008
_exptl_crystal_size_max 0.078
_exptl_crystal_size_mid 0.028
_exptl_crystal_size_min 0.024
_refine_diff_density_max 0.306
_refine_diff_density_min -0.380
_refine_diff_density_rms 0.110
_refine_ls_extinction_method none
_refine_ls_goodness_of_fit_ref 1.100
_refine_ls_hydrogen_treatment mixed
_refine_ls_matrix_type full
_refine_ls_number_parameters 700
_refine_ls_number_reflns 12320
_refine_ls_number_restraints 196
_refine_ls_restrained_S_all 1.113
_refine_ls_R_factor_all 0.0559
_refine_ls_R_factor_gt 0.0429
_refine_ls_shift/su_max 0.001
_refine_ls_shift/su_mean 0.000
_refine_ls_structure_factor_coef Fsqd
_refine_ls_weighting_details 'w=1/[\s^2^(Fo^2^)+(0.0900P)^2^] where P=(Fo^2^+2Fc^2^)/3'
_refine_ls_weighting_scheme calc
_refine_ls_wR_factor_gt 0.1345
_refine_ls_wR_factor_ref 0.1429
_reflns_Friedel_coverage 0.000
_reflns_number_gt 8999
_reflns_number_total 12320
_reflns_threshold_expression 'I > 2\s(I)'
_cod_data_source_file c9sc02832c2.cif
_cod_data_source_block TMA_3-36_EtOH_Ph2O_publ
_cod_database_code 1555270
_shelx_shelxl_version_number 2014/7
_shelx_space_group_comment
;
The symmetry employed for this shelxl refinement is uniquely defined
by the following loop, which should always be used as a source of
symmetry information in preference to the above space-group names.
They are only intended as comments.
;
_shelx_estimated_absorpt_t_max 0.998
_shelx_estimated_absorpt_t_min 0.992
_olex2_refinement_description
;
1. Fixed Uiso
 At 1.2 times of:
  All C(H) groups
2. Restrained distances
 O17-H17 = O14-H14 = O1-H1 = O16-H16 = O8-H8 = O9-H9 = O3-H3 = O12-H12 = O6-H6
 0.82 with sigma of 0.02
 C16-H8
 1.79 with sigma of 0.04
3. Rigid body (RIGU) restrains
 O20, C40, C46, C41, C45, C47, C51, C42, C44, C48, C50, C43, C49
 with sigma for 1-2 distances of 0.004 and sigma for 1-3 distances of 0.004
 O19, C28, C34, C29, C33, C35, C39, C30, C32, C36, C38, C31, C37
 with sigma for 1-2 distances of 0.004 and sigma for 1-3 distances of 0.004
4.a Aromatic/amide H refined with riding coordinates:
 C29(H29), C30(H30), C31(H31), C32(H32), C33(H33), C35(H35), C36(H36),
 C37(H37), C38(H38), C39(H39), C45(H45), C44(H44), C43(H43), C42(H42), C41(H41),
  C47(H47), C48(H48), C49(H49), C50(H50), C51(H51)
4.b Fitted hexagon refined as free rotating group:
 C40(C45,C44,C43,C42,C41)
;
_olex2_submission_special_instructions 'No special instructions were received'

loop_
_space_group_symop_operation_xyz
'x, y, z'
'-x, -y, -z'

loop_
_atom_site_label
_atom_site_type_symbol
_atom_site_fract_x
_atom_site_fract_y
_atom_site_fract_z
_atom_site_U_iso_or_equiv
_atom_site_adp_type
_atom_site_occupancy
_atom_site_site_symmetry_order
_atom_site_calc_flag
_atom_site_refinement_flags_posn
_atom_site_refinement_flags_adp
O1 O 0.25801(8) 0.57341(5) 0.54135(5) 0.04235(18) Uani 1 1 d D .
O2 O 0.10812(8) 0.44126(6) 0.54189(5) 0.0470(2) Uani 1 1 d . .
O3 O 0.10033(8) 0.43518(5) 0.83190(5) 0.04244(18) Uani 1 1 d D .
O4 O 0.25003(8) 0.56189(5) 0.96519(5) 0.04090(18) Uani 1 1 d . .
O5 O 0.53110(8) 0.87065(5) 0.96739(5) 0.04156(18) Uani 1 1 d . .
O6 O 0.54199(8) 0.87047(5) 0.83362(5) 0.03993(17) Uani 1 1 d D .
C1 C 0.25567(9) 0.57752(7) 0.68467(6) 0.02832(18) Uani 1 1 d . .
C2 C 0.20907(9) 0.52540(7) 0.73197(6) 0.02850(18) Uani 1 1 d . .
C3 C 0.25462(9) 0.57341(6) 0.82783(6) 0.02687(17) Uani 1 1 d . .
C4 C 0.34808(9) 0.67258(6) 0.87663(6) 0.02744(18) Uani 1 1 d . .
C5 C 0.39438(9) 0.72371(6) 0.82848(6) 0.02682(17) Uani 1 1 d . .
C6 C 0.34838(9) 0.67695(7) 0.73288(6) 0.02839(18) Uani 1 1 d . .
C7 C 0.20324(10) 0.52678(7) 0.58217(6) 0.03074(19) Uani 1 1 d . .
C8 C 0.20104(9) 0.52140(6) 0.88053(6) 0.02857(18) Uani 1 1 d . .
C9 C 0.49595(9) 0.82943(6) 0.88263(6) 0.02862(18) Uani 1 1 d . .
O7 O 0.62380(8) 0.60519(5) 0.58729(5) 0.04253(18) Uani 1 1 d . .
O8 O 0.47613(8) 0.47564(5) 0.59321(5) 0.04299(19) Uani 1 1 d D .
O9 O 0.48372(8) 0.47075(5) 0.88187(5) 0.04130(18) Uani 1 1 d D .
O10 O 0.61357(8) 0.60638(5) 1.01624(4) 0.04148(18) Uani 1 1 d . .
O11 O 0.89943(8) 0.91133(5) 1.01300(5) 0.04050(18) Uani 1 1 d . .
O12 O 0.91164(8) 0.90681(5) 0.87789(5) 0.03699(16) Uani 1 1 d D .
C10 C 0.62547(9) 0.61354(6) 0.73299(6) 0.02575(17) Uani 1 1 d . .
C11 C 0.57933(9) 0.56276(6) 0.78152(6) 0.02654(17) Uani 1 1 d . .
C12 C 0.62454(9) 0.61288(6) 0.87737(6) 0.02586(17) Uani 1 1 d . .
C13 C 0.71615(9) 0.71260(6) 0.92497(6) 0.02592(17) Uani 1 1 d . .
C14 C 0.76342(9) 0.76194(6) 0.87585(6) 0.02492(17) Uani 1 1 d . .
C15 C 0.71815(9) 0.71299(6) 0.77980(6) 0.02637(17) Uani 1 1 d . .
C16 C 0.57421(9) 0.56301(6) 0.63053(6) 0.02870(18) Uani 1 1 d D .
C17 C 0.57290(9) 0.56191(6) 0.93128(6) 0.02850(18) Uani 1 1 d . .
C18 C 0.86452(9) 0.86752(6) 0.92867(6) 0.02687(17) Uani 1 1 d . .
O13 O 0.00803(8) 0.35640(5) -0.06402(5) 0.04282(18) Uani 1 1 d . .
O14 O 0.15207(8) 0.48760(5) 0.06888(5) 0.04148(18) Uani 1 1 d D .
O15 O 0.15080(8) 0.48565(5) 0.36168(5) 0.04171(18) Uani 1 1 d . .
O16 O 0.01252(9) 0.34936(6) 0.36295(5) 0.04576(19) Uani 1 1 d D .
O17 O -0.28777(8) 0.05573(5) 0.07374(5) 0.04145(18) Uani 1 1 d D .
O18 O -0.26623(8) 0.04966(5) -0.06065(5) 0.04480(19) Uani 1 1 d . .
C19 C 0.00457(9) 0.34806(6) 0.07480(6) 0.02694(17) Uani 1 1 d . .
C20 C -0.09069(9) 0.24953(6) 0.02752(6) 0.02841(18) Uani 1 1 d . .
C21 C -0.13669(9) 0.19972(6) 0.07653(6) 0.02754(18) Uani 1 1 d . .
C22 C -0.08882(9) 0.24749(6) 0.17221(6) 0.02828(18) Uani 1 1 d . .
C23 C 0.00654(9) 0.34641(6) 0.21927(6) 0.02734(17) Uani 1 1 d . .
C24 C 0.05309(9) 0.39681(6) 0.17050(6) 0.02749(18) Uani 1 1 d . .
C25 C 0.05554(9) 0.39872(6) 0.02063(6) 0.02874(18) Uani 1 1 d . .
C26 C -0.23778(10) 0.09394(6) 0.02355(6) 0.03033(19) Uani 1 1 d . .
C27 C 0.06058(10) 0.39771(7) 0.32142(6) 0.02985(18) Uani 1 1 d . .
O19 O 0.35697(17) 0.90722(9) 0.67133(8) 0.1064(5) Uani 1 1 d . U
C28 C 0.29553(16) 0.87566(10) 0.57951(9) 0.0616(3) Uani 1 1 d . U
C29 C 0.30960(17) 0.93773(10) 0.53983(9) 0.0629(4) Uani 1 1 d . U
H29 H 0.3657 1.0068 0.5755 0.075 Uiso 1 1 calc R .
C30 C 0.24087(17) 0.89807(12) 0.44737(10) 0.0694(4) Uani 1 1 d . U
H30 H 0.2483 0.9404 0.4196 0.083 Uiso 1 1 calc R .
C31 C 0.16127(16) 0.79720(13) 0.39500(11) 0.0743(4) Uani 1 1 d . U
H31 H 0.1142 0.7702 0.3314 0.089 Uiso 1 1 calc R .
C32 C 0.15093(15) 0.73697(11) 0.43539(12) 0.0732(4) Uani 1 1 d . U
H32 H 0.0982 0.6674 0.3992 0.088 Uiso 1 1 calc R .
C33 C 0.21543(15) 0.77528(10) 0.52742(11) 0.0681(4) Uani 1 1 d . U
H33 H 0.2050 0.7329 0.5552 0.082 Uiso 1 1 calc R .
C34 C 0.44349(19) 1.00698(11) 0.72701(9) 0.0728(4) Uani 1 1 d . U
C35 C 0.5784(2) 1.04051(13) 0.72622(11) 0.0792(4) Uani 1 1 d . U
H35 H 0.6128 0.9962 0.6866 0.095 Uiso 1 1 calc R .
C36 C 0.66357(19) 1.13793(13) 0.78262(11) 0.0807(4) Uani 1 1 d . U
H36 H 0.7571 1.1617 0.7818 0.097 Uiso 1 1 calc R .
C37 C 0.6147(2) 1.20129(13) 0.84024(10) 0.0805(5) Uani 1 1 d . U
H37 H 0.6746 1.2690 0.8795 0.097 Uiso 1 1 calc R .
C38 C 0.4792(2) 1.16792(15) 0.84207(11) 0.0848(5) Uani 1 1 d . U
H38 H 0.4463 1.2126 0.8825 0.102 Uiso 1 1 calc R .
C39 C 0.39026(19) 1.06868(15) 0.78473(11) 0.0808(5) Uani 1 1 d . U
H39 H 0.2966 1.0444 0.7853 0.097 Uiso 1 1 calc R .
O20 O 0.75604(13) 0.74226(8) 0.28618(8) 0.0871(4) Uani 1 1 d . U
C40 C 0.70607(10) 0.75272(7) 0.35964(6) 0.0642(4) Uani 1 1 d . U
C45 C 0.58124(10) 0.76650(8) 0.35952(7) 0.0811(4) Uani 1 1 d G U
H45 H 0.5316 0.7696 0.3088 0.097 Uiso 1 1 calc R .
C44 C 0.52912(10) 0.77573(9) 0.43355(9) 0.0927(6) Uani 1 1 d G U
H44 H 0.4438 0.7852 0.4335 0.111 Uiso 1 1 calc R .
C43 C 0.60182(13) 0.77119(8) 0.50770(7) 0.0859(5) Uani 1 1 d G U
H43 H 0.5662 0.7775 0.5583 0.103 Uiso 1 1 calc R .
C42 C 0.72665(11) 0.75741(7) 0.50782(6) 0.0805(5) Uani 1 1 d G U
H42 H 0.7763 0.7543 0.5585 0.097 Uiso 1 1 calc R .
C41 C 0.77877(8) 0.74817(7) 0.43379(8) 0.0698(4) Uani 1 1 d G U
H41 H 0.8641 0.7388 0.4339 0.084 Uiso 1 1 calc R .
C46 C 0.84611(14) 0.82709(10) 0.28982(9) 0.0574(3) Uani 1 1 d . U
C47 C 0.89302(14) 0.92053(9) 0.36457(8) 0.0577(3) Uani 1 1 d . U
H47 H 0.8637 0.9296 0.4179 0.069 Uiso 1 1 calc R .
C48 C 0.98282(18) 1.00046(11) 0.36088(10) 0.0724(4) Uani 1 1 d . U
H48 H 1.0145 1.0652 0.4117 0.087 Uiso 1 1 calc R .
C49 C 1.02746(19) 0.98765(15) 0.28409(12) 0.0814(5) Uani 1 1 d . U
H49 H 1.0908 1.0430 0.2825 0.098 Uiso 1 1 calc R .
C50 C 0.97931(18) 0.89401(15) 0.21009(11) 0.0770(5) Uani 1 1 d . U
H50 H 1.0090 0.8849 0.1569 0.092 Uiso 1 1 calc R .
C51 C 0.88900(16) 0.81361(12) 0.21221(9) 0.0676(4) Uani 1 1 d . U
H51 H 0.8561 0.7491 0.1608 0.081 Uiso 1 1 calc R .
H15 H 0.7477(12) 0.7484(9) 0.7432(8) 0.036(3) Uiso 1 1 d . .
H6A H 0.3790(12) 0.7127(8) 0.6992(8) 0.035(3) Uiso 1 1 d . .
H13 H 0.7461(11) 0.7466(8) 0.9925(8) 0.037(3) Uiso 1 1 d . .
H24 H 0.1156(13) 0.4635(10) 0.2013(8) 0.043(3) Uiso 1 1 d . .
H11 H 0.5158(13) 0.4945(9) 0.7504(8) 0.039(3) Uiso 1 1 d . .
H2 H 0.1482(12) 0.4561(9) 0.6969(8) 0.037(3) Uiso 1 1 d . .
H4 H 0.3792(12) 0.7063(9) 0.9441(8) 0.037(3) Uiso 1 1 d . .
H20 H -0.1240(12) 0.2161(9) -0.0408(9) 0.042(3) Uiso 1 1 d . .
H22 H -0.1153(13) 0.2148(9) 0.2077(9) 0.046(3) Uiso 1 1 d . .
H12 H 0.9759(15) 0.9723(10) 0.9126(10) 0.064(4) Uiso 1 1 d D .
H9 H 0.4566(15) 0.4454(11) 0.9187(9) 0.058(4) Uiso 1 1 d D .
H6 H 0.6025(17) 0.9345(11) 0.8741(11) 0.081(5) Uiso 1 1 d D .
H17 H -0.3486(16) -0.0102(11) 0.0358(11) 0.085(5) Uiso 1 1 d D .
H3 H 0.0737(18) 0.4118(13) 0.8677(11) 0.085(5) Uiso 1 1 d D .
H14 H 0.1819(15) 0.5123(10) 0.0323(9) 0.073(5) Uiso 1 1 d D .
H8 H 0.464(6) 0.448(3) 0.5341(14) 0.41(3) Uiso 1 1 d D .
H1 H 0.216(3) 0.5414(19) 0.4788(12) 0.163(10) Uiso 1 1 d D .
H16 H 0.048(3) 0.380(2) 0.4184(12) 0.178(12) Uiso 1 1 d D .

loop_
_atom_site_aniso_label
_atom_site_aniso_U_11
_atom_site_aniso_U_22
_atom_site_aniso_U_33
_atom_site_aniso_U_23
_atom_site_aniso_U_13
_atom_site_aniso_U_12
O1 0.0559(4) 0.0391(4) 0.0228(3) 0.0158(3) 0.0109(3) 0.0045(3)
O2 0.0508(4) 0.0396(4) 0.0248(3) 0.0111(3) 0.0029(3) -0.0070(3)
O3 0.0484(4) 0.0345(4) 0.0304(3) 0.0172(3) 0.0076(3) -0.0037(3)
O4 0.0533(4) 0.0367(4) 0.0241(3) 0.0166(3) 0.0083(3) 0.0040(3)
O5 0.0518(4) 0.0308(3) 0.0246(3) 0.0099(3) 0.0058(3) -0.0001(3)
O6 0.0502(4) 0.0290(3) 0.0308(3) 0.0149(3) 0.0116(3) 0.0011(3)
C1 0.0289(4) 0.0301(4) 0.0207(4) 0.0110(3) 0.0071(3) 0.0060(3)
C2 0.0289(4) 0.0279(4) 0.0235(4) 0.0116(3) 0.0069(3) 0.0050(3)
C3 0.0279(4) 0.0280(4) 0.0235(4) 0.0136(3) 0.0078(3) 0.0068(3)
C4 0.0293(4) 0.0291(4) 0.0211(4) 0.0118(3) 0.0067(3) 0.0077(3)
C5 0.0274(4) 0.0254(4) 0.0239(4) 0.0113(3) 0.0071(3) 0.0060(3)
C6 0.0306(4) 0.0297(4) 0.0227(4) 0.0138(3) 0.0082(3) 0.0066(3)
C7 0.0333(4) 0.0316(4) 0.0219(4) 0.0127(3) 0.0074(3) 0.0056(3)
C8 0.0320(4) 0.0279(4) 0.0241(4) 0.0135(3) 0.0088(3) 0.0070(3)
C9 0.0316(4) 0.0261(4) 0.0241(4) 0.0117(3) 0.0074(3) 0.0063(3)
O7 0.0512(4) 0.0386(4) 0.0235(3) 0.0162(3) 0.0069(3) -0.0020(3)
O8 0.0498(4) 0.0312(3) 0.0242(3) 0.0085(3) 0.0047(3) -0.0064(3)
O9 0.0515(4) 0.0286(3) 0.0285(3) 0.0148(3) 0.0087(3) -0.0055(3)
O10 0.0518(4) 0.0351(4) 0.0234(3) 0.0149(3) 0.0080(3) -0.0024(3)
O11 0.0515(4) 0.0263(3) 0.0240(3) 0.0083(3) 0.0063(3) -0.0037(3)
O12 0.0467(4) 0.0240(3) 0.0287(3) 0.0127(3) 0.0098(3) -0.0017(3)
C10 0.0278(4) 0.0248(4) 0.0197(4) 0.0102(3) 0.0059(3) 0.0043(3)
C11 0.0285(4) 0.0232(4) 0.0230(4) 0.0112(3) 0.0064(3) 0.0037(3)
C12 0.0275(4) 0.0240(4) 0.0232(4) 0.0126(3) 0.0071(3) 0.0042(3)
C13 0.0282(4) 0.0246(4) 0.0206(4) 0.0106(3) 0.0064(3) 0.0048(3)
C14 0.0263(4) 0.0210(4) 0.0224(4) 0.0095(3) 0.0063(3) 0.0038(3)
C15 0.0293(4) 0.0243(4) 0.0229(4) 0.0123(3) 0.0072(3) 0.0052(3)
C16 0.0326(4) 0.0254(4) 0.0204(4) 0.0099(3) 0.0054(3) 0.0033(3)
C17 0.0317(4) 0.0259(4) 0.0239(4) 0.0135(3) 0.0076(3) 0.0034(3)
C18 0.0297(4) 0.0220(4) 0.0236(4) 0.0105(3) 0.0066(3) 0.0039(3)
O13 0.0539(4) 0.0413(4) 0.0245(3) 0.0176(3) 0.0105(3) 0.0042(3)
O14 0.0541(4) 0.0311(3) 0.0304(4) 0.0170(3) 0.0112(3) 0.0015(3)
O15 0.0513(4) 0.0339(3) 0.0235(3) 0.0092(3) 0.0055(3) 0.0037(3)
O16 0.0517(4) 0.0494(4) 0.0251(3) 0.0208(3) 0.0072(3) 0.0019(3)
O17 0.0499(4) 0.0304(3) 0.0324(4) 0.0147(3) 0.0121(3) 0.0002(3)
O18 0.0560(4) 0.0315(3) 0.0266(3) 0.0076(3) 0.0108(3) -0.0006(3)
C19 0.0312(4) 0.0277(4) 0.0227(4) 0.0132(3) 0.0098(3) 0.0096(3)
C20 0.0327(4) 0.0289(4) 0.0218(4) 0.0119(3) 0.0089(3) 0.0091(3)
C21 0.0303(4) 0.0243(4) 0.0243(4) 0.0107(3) 0.0082(3) 0.0067(3)
C22 0.0318(4) 0.0288(4) 0.0241(4) 0.0139(3) 0.0093(3) 0.0090(3)
C23 0.0308(4) 0.0295(4) 0.0207(4) 0.0121(3) 0.0082(3) 0.0096(3)
C24 0.0316(4) 0.0255(4) 0.0229(4) 0.0111(3) 0.0079(3) 0.0083(3)
C25 0.0345(4) 0.0276(4) 0.0235(4) 0.0129(3) 0.0101(3) 0.0092(3)
C26 0.0345(5) 0.0272(4) 0.0257(4) 0.0122(3) 0.0091(3) 0.0073(3)
C27 0.0337(4) 0.0306(4) 0.0219(4) 0.0126(3) 0.0073(3) 0.0079(3)
O19 0.1539(12) 0.0685(7) 0.0637(7) 0.0427(6) -0.0065(7) 0.0007(7)
C28 0.0739(9) 0.0527(7) 0.0560(7) 0.0293(6) 0.0129(6) 0.0191(6)
C29 0.0904(10) 0.0439(6) 0.0518(7) 0.0239(5) 0.0161(7) 0.0227(6)
C30 0.0875(10) 0.0698(9) 0.0586(8) 0.0369(7) 0.0195(7) 0.0318(8)
C31 0.0629(9) 0.0796(10) 0.0561(8) 0.0216(7) 0.0047(6) 0.0161(7)
C32 0.0510(7) 0.0558(8) 0.0847(10) 0.0235(7) 0.0082(7) 0.0029(6)
C33 0.0620(8) 0.0535(7) 0.0866(10) 0.0400(7) 0.0135(7) 0.0132(6)
C34 0.0977(12) 0.0656(8) 0.0451(7) 0.0316(6) 0.0064(7) 0.0175(8)
C35 0.1077(13) 0.0756(10) 0.0561(8) 0.0299(8) 0.0272(8) 0.0378(10)
C36 0.0855(11) 0.0853(11) 0.0596(9) 0.0317(8) 0.0125(8) 0.0252(9)
C37 0.0983(12) 0.0708(9) 0.0436(7) 0.0165(7) -0.0090(7) 0.0240(9)
C38 0.1124(15) 0.1014(13) 0.0434(7) 0.0273(8) 0.0127(8) 0.0599(12)
C39 0.0821(11) 0.1141(14) 0.0546(8) 0.0491(9) 0.0150(8) 0.0380(10)
O20 0.1037(9) 0.0487(5) 0.0750(7) 0.0077(5) 0.0375(6) 0.0098(5)
C40 0.0671(8) 0.0393(6) 0.0725(9) 0.0207(6) 0.0216(7) 0.0098(6)
C45 0.0782(10) 0.0804(11) 0.0960(12) 0.0504(9) 0.0231(9) 0.0339(9)
C44 0.0856(12) 0.0928(13) 0.1267(16) 0.0622(12) 0.0532(12) 0.0443(10)
C43 0.0998(13) 0.0627(9) 0.1001(13) 0.0459(9) 0.0487(11) 0.0174(9)
C42 0.0850(11) 0.0513(8) 0.0922(11) 0.0441(8) 0.0137(9) 0.0001(7)
C41 0.0583(8) 0.0446(7) 0.0961(11) 0.0344(7) 0.0157(8) 0.0074(6)
C46 0.0575(7) 0.0557(7) 0.0473(7) 0.0172(6) 0.0122(5) 0.0182(6)
C47 0.0640(8) 0.0528(7) 0.0410(6) 0.0173(5) 0.0145(5) 0.0096(6)
C48 0.0830(10) 0.0609(8) 0.0512(7) 0.0246(6) 0.0143(7) 0.0035(7)
C49 0.0814(11) 0.0957(12) 0.0712(10) 0.0529(10) 0.0267(8) 0.0179(9)
C50 0.0877(11) 0.1139(14) 0.0562(9) 0.0506(9) 0.0331(8) 0.0535(10)
C51 0.0793(10) 0.0810(10) 0.0421(7) 0.0220(6) 0.0159(6) 0.0416(8)

loop_
_atom_type_symbol
_atom_type_description
_atom_type_scat_dispersion_real
_atom_type_scat_dispersion_imag
_atom_type_scat_source
C C 0.0028 0.0015 'International Tables Vol C Tables 4.2.6.8 and 6.1.1.4'
H H 0.0000 0.0000 'International Tables Vol C Tables 4.2.6.8 and 6.1.1.4'
O O 0.0101 0.0057 'International Tables Vol C Tables 4.2.6.8 and 6.1.1.4'

loop_
_geom_angle_atom_site_label_1
_geom_angle_atom_site_label_2
_geom_angle_atom_site_label_3
_geom_angle
C7 O1 H1 113.7(18)
C8 O3 H3 109.3(12)
C9 O6 H6 106.9(11)
C2 C1 C6 120.44(8)
C2 C1 C7 119.37(8)
C6 C1 C7 120.18(8)
C1 C2 H2 118.7(7)
C3 C2 C1 119.55(8)
C3 C2 H2 121.7(7)
C2 C3 C4 120.44(8)
C2 C3 C8 120.85(8)
C4 C3 C8 118.67(7)
C3 C4 H4 120.2(7)
C5 C4 C3 119.43(8)
C5 C4 H4 120.4(7)
C4 C5 C9 118.19(8)
C6 C5 C4 120.64(8)
C6 C5 C9 121.16(8)
C1 C6 H6A 119.6(7)
C5 C6 C1 119.49(8)
C5 C6 H6A 120.9(7)
O1 C7 C1 117.38(8)
O2 C7 O1 124.42(8)
O2 C7 C1 118.19(8)
O3 C8 C3 115.45(7)
O4 C8 O3 124.24(8)
O4 C8 C3 120.29(8)
O5 C9 O6 124.89(8)
O5 C9 C5 120.06(8)
O6 C9 C5 115.05(7)
C16 O8 H8 108(3)
C17 O9 H9 109.8(9)
C18 O12 H12 113.0(9)
C11 C10 C16 120.42(7)
C15 C10 C11 120.58(8)
C15 C10 C16 118.99(7)
C10 C11 H11 121.6(7)
C12 C11 C10 119.28(8)
C12 C11 H11 119.1(7)
C11 C12 C13 120.67(8)
C11 C12 C17 120.60(7)
C13 C12 C17 118.71(7)
C12 C13 H13 119.3(7)
C14 C13 C12 119.54(8)
C14 C13 H13 121.2(7)
C13 C14 C15 120.47(7)
C13 C14 C18 118.26(7)
C15 C14 C18 121.27(7)
C10 C15 H15 119.0(7)
C14 C15 C10 119.45(8)
C14 C15 H15 121.5(7)
O7 C16 O8 124.65(8)
O7 C16 C10 120.33(8)
O8 C16 C10 115.01(7)
O9 C17 C12 114.82(7)
O10 C17 O9 124.70(8)
O10 C17 C12 120.47(8)
O11 C18 O12 124.31(8)
O11 C18 C14 120.92(8)
O12 C18 C14 114.77(7)
C25 O14 H14 110.9(9)
C27 O16 H16 113(2)
C26 O17 H17 109.4(11)
C20 C19 C25 118.69(7)
C24 C19 C20 120.33(8)
C24 C19 C25 120.97(8)
C19 C20 H20 119.1(7)
C21 C20 C19 119.74(8)
C21 C20 H20 121.2(7)
C20 C21 C26 118.27(8)
C22 C21 C20 120.53(8)
C22 C21 C26 121.20(8)
C21 C22 C23 119.46(8)
C21 C22 H22 122.7(8)
C23 C22 H22 117.8(8)
C22 C23 C27 120.00(8)
C24 C23 C22 120.29(8)
C24 C23 C27 119.70(8)
C19 C24 C23 119.65(8)
C19 C24 H24 119.3(7)
C23 C24 H24 121.0(7)
O13 C25 O14 124.12(8)
O13 C25 C19 120.59(8)
O14 C25 C19 115.28(7)
O17 C26 C21 114.77(8)
O18 C26 O17 125.16(8)
O18 C26 C21 120.06(8)
O15 C27 O16 124.15(8)
O15 C27 C23 118.49(8)
O16 C27 C23 117.36(8)
C28 O19 C34 118.44(11)
C29 C28 O19 124.06(12)
C29 C28 C33 120.42(13)
C33 C28 O19 115.52(12)
C28 C29 H29 120.5
C28 C29 C30 119.01(13)
C30 C29 H29 120.5
C29 C30 H30 119.7
C29 C30 C31 120.53(14)
C31 C30 H30 119.7
C30 C31 H31 120.3
C32 C31 C30 119.40(14)
C32 C31 H31 120.3
C31 C32 H32 119.5
C31 C32 C33 120.91(14)
C33 C32 H32 119.5
C28 C33 H33 120.1
C32 C33 C28 119.70(14)
C32 C33 H33 120.1
C35 C34 O19 120.00(16)
C35 C34 C39 121.94(16)
C39 C34 O19 118.01(17)
C34 C35 H35 120.2
C36 C35 C34 119.64(16)
C36 C35 H35 120.2
C35 C36 H36 119.9
C35 C36 C37 120.16(18)
C37 C36 H36 119.9
C36 C37 H37 119.7
C36 C37 C38 120.57(17)
C38 C37 H37 119.7
C37 C38 H38 119.9
C37 C38 C39 120.21(17)
C39 C38 H38 119.9
C34 C39 C38 117.46(17)
C34 C39 H39 121.3
C38 C39 H39 121.3
C40 O20 C46 117.56(9)
O20 C40 C45 119.86(9)
O20 C40 C41 120.14(9)
C45 C40 C41 120.0
C40 C45 H45 120.0
C40 C45 C44 120.0
C44 C45 H45 120.0
C45 C44 H44 120.0
C45 C44 C43 120.0
C43 C44 H44 120.0
C44 C43 H43 120.0
C44 C43 C42 120.0
C42 C43 H43 120.0
C43 C42 H42 120.0
C41 C42 C43 120.0
C41 C42 H42 120.0
C40 C41 H41 120.0
C42 C41 C40 120.0
C42 C41 H41 120.0
O20 C46 C47 123.84(12)
O20 C46 C51 115.57(12)
C47 C46 C51 120.59(14)
C46 C47 H47 120.5
C48 C47 C46 119.09(13)
C48 C47 H47 120.5
C47 C48 H48 119.6
C47 C48 C49 120.77(15)
C49 C48 H48 119.6
C48 C49 H49 120.3
C50 C49 C48 119.34(15)
C50 C49 H49 120.3
C49 C50 H50 119.6
C51 C50 C49 120.72(14)
C51 C50 H50 119.6
C46 C51 H51 120.3
C50 C51 C46 119.48(14)
C50 C51 H51 120.3

loop_
_geom_bond_atom_site_label_1
_geom_bond_atom_site_label_2
_geom_bond_distance
O1 C7 1.2695(11)
O1 H1 0.917(17)
O2 C7 1.2566(11)
O3 C8 1.2917(11)
O3 H3 0.859(14)
O4 C8 1.2345(11)
O5 C9 1.2299(11)
O6 C9 1.2969(11)
O6 H6 0.917(14)
C1 C2 1.3945(12)
C1 C6 1.3957(12)
C1 C7 1.4882(12)
C2 C3 1.3905(12)
C2 H2 0.963(12)
C3 C4 1.3953(12)
C3 C8 1.4912(11)
C4 C5 1.3944(11)
C4 H4 0.979(12)
C5 C6 1.3873(12)
C5 C9 1.4947(11)
C6 H6A 0.971(12)
O7 C16 1.2375(11)
O8 C16 1.2904(11)
O8 H8 0.870(19)
O9 C17 1.2967(11)
O9 H9 0.894(12)
O10 C17 1.2325(11)
O11 C18 1.2239(11)
O12 C18 1.3090(10)
O12 H12 0.932(13)
C10 C11 1.3955(11)
C10 C15 1.3957(11)
C10 C16 1.4872(12)
C11 C12 1.3903(12)
C11 H11 0.958(13)
C12 C13 1.3956(11)
C12 C17 1.4912(11)
C13 C14 1.3911(11)
C13 H13 0.979(12)
C14 C15 1.3931(12)
C14 C18 1.4909(11)
C15 H15 1.006(12)
O13 C25 1.2318(11)
O14 C25 1.2988(11)
O14 H14 0.893(13)
O15 C27 1.2623(11)
O16 C27 1.2748(11)
O16 H16 0.812(17)
O17 C26 1.3002(11)
O17 H17 0.931(13)
O18 C26 1.2265(11)
C19 C20 1.3936(12)
C19 C24 1.3890(12)
C19 C25 1.4894(11)
C20 C21 1.3912(12)
C20 H20 0.991(13)
C21 C22 1.3886(12)
C21 C26 1.4932(12)
C22 C23 1.3982(12)
C22 H22 0.951(13)
C23 C24 1.3957(11)
C23 C27 1.4839(12)
C24 H24 0.937(13)
O19 C28 1.3792(17)
O19 C34 1.3906(18)
C28 C29 1.3769(18)
C28 C33 1.3782(19)
C29 H29 0.9500
C29 C30 1.382(2)
C30 H30 0.9500
C30 C31 1.383(2)
C31 H31 0.9500
C31 C32 1.362(2)
C32 H32 0.9500
C32 C33 1.369(2)
C33 H33 0.9500
C34 C35 1.366(2)
C34 C39 1.382(3)
C35 H35 0.9500
C35 C36 1.363(2)
C36 H36 0.9500
C36 C37 1.364(2)
C37 H37 0.9500
C37 C38 1.377(3)
C38 H38 0.9500
C38 C39 1.394(3)
C39 H39 0.9500
O20 C40 1.3665(13)
O20 C46 1.3765(17)
C40 C45 1.3900
C40 C41 1.3900
C45 H45 0.9500
C45 C44 1.3900
C44 H44 0.9500
C44 C43 1.3900
C43 H43 0.9500
C43 C42 1.3900
C42 H42 0.9500
C42 C41 1.3900
C41 H41 0.9500
C46 C47 1.3792(18)
C46 C51 1.3836(19)
C47 H47 0.9500
C47 C48 1.376(2)
C48 H48 0.9500
C48 C49 1.382(2)
C49 H49 0.9500
C49 C50 1.375(2)
C50 H50 0.9500
C50 C51 1.370(2)
C51 H51 0.9500

loop_
_geom_hbond_atom_site_label_D
_geom_hbond_atom_site_label_H
_geom_hbond_atom_site_label_A
_geom_hbond_distance_DH
_geom_hbond_distance_HA
_geom_hbond_distance_DA
_geom_hbond_angle_DHA
_geom_hbond_site_symmetry_A
O12 H12 O11 0.932(13) 1.716(13) 2.6426(9) 172.7(15) 2_777
O9 H9 O10 0.894(12) 1.729(12) 2.6196(9) 174.0(14) 2_667
O6 H6 O18 0.917(14) 1.712(14) 2.6205(10) 170.6(17) 1_666
O17 H17 O5 0.931(13) 1.713(14) 2.6426(9) 176.4(16) 1_444
O3 H3 O13 0.859(14) 1.793(14) 2.6506(9) 176.1(18) 1_556
O14 H14 O4 0.893(13) 1.729(13) 2.6213(9) 176.4(14) 1_554
O8 H8 O7 0.870(19) 1.81(3) 2.6338(10) 158(6) 2_666
O1 H1 O15 0.917(17) 1.706(17) 2.6218(10) 176(3) .
O16 H16 O2 0.812(17) 1.791(17) 2.5993(10) 173(3) .
